data_4036629
loop_
_publ_author_name
'Chen, Yung-Lung'
'Hsu, Jhih-Yang'
'Lin, Fang-Yu'
'Lai, Yu-Ying'
'Chou, Hsiao-Chieh'
'Cheng, Yen-Ju'

_publ_section_title
;
 Synthesis and Isomeric Effects of Ladder-Type Alkylated
 Terbenzodithiophene Derivatives.
;
_journal_issue 6
_journal_name_full 'The Journal of organic chemistry'
_journal_page_first 2534
_journal_page_last 2542
_journal_paper_doi 10.1021/acs.joc.6b00101
_journal_volume 81
_journal_year 2016
_chemical_formula_sum 'C42 H50 S4'
_chemical_formula_weight 683.06
_space_group_crystal_system triclinic
_space_group_IT_number 2
_space_group_name_Hall '-P 1'
_space_group_name_H-M_alt 'P -1'
_atom_sites_solution_hydrogens geom
_audit_creation_method SHELXL-2014/6
_cell_angle_alpha 99.222(3)
_cell_angle_beta 93.005(3)
_cell_angle_gamma 95.081(3)
_cell_formula_units_Z 2
_cell_length_a 5.3269(6)
_cell_length_b 18.171(2)
_cell_length_c 21.724(2)
_cell_measurement_reflns_used 6071
_cell_measurement_temperature 100(2)
_cell_measurement_theta_max 26.4991
_cell_measurement_theta_min 2.6145
_cell_volume 2062.7(4)
_computing_cell_refinement 'SAINT V8.34A (Bruker AXS Inc., 2013)'
_computing_data_collection 'APEX2 (Bruker AXS, 2010)'
_computing_data_reduction 'SAINT V8.34A (Bruker AXS Inc., 2013)'
_computing_molecular_graphics 'SHELXTL (Sheldrick, 2008)'
_computing_publication_material SHELXTL
_computing_structure_refinement 'SHELXL-2014/6 (Sheldrick, 2014)'
_diffrn_ambient_temperature 100(2)
_diffrn_detector_area_resol_mean 8.3333
_diffrn_measured_fraction_theta_full 0.972
_diffrn_measured_fraction_theta_max 0.964
_diffrn_measurement_device_type 'Bruker APEX-II CCD'
_diffrn_measurement_method '\f and \w scans'
_diffrn_radiation_type MoK\a
_diffrn_radiation_wavelength 0.71073
_diffrn_reflns_av_R_equivalents 0.0445
_diffrn_reflns_av_unetI/netI 0.0546
_diffrn_reflns_Laue_measured_fraction_full 0.972
_diffrn_reflns_Laue_measured_fraction_max 0.964
_diffrn_reflns_limit_h_max 6
_diffrn_reflns_limit_h_min -3
_diffrn_reflns_limit_k_max 22
_diffrn_reflns_limit_k_min -22
_diffrn_reflns_limit_l_max 27
_diffrn_reflns_limit_l_min -24
_diffrn_reflns_number 28901
_diffrn_reflns_point_group_measured_fraction_full 0.972
_diffrn_reflns_point_group_measured_fraction_max 0.964
_diffrn_reflns_theta_full 25.242
_diffrn_reflns_theta_max 26.617
_diffrn_reflns_theta_min 0.952
_exptl_absorpt_coefficient_mu 0.256
_exptl_absorpt_correction_T_max 0.9485
_exptl_absorpt_correction_T_min 0.8665
_exptl_absorpt_correction_type multi-scan
_exptl_absorpt_process_details 'SADABS V2014/4 (Bruker AXS Inc.)'
_exptl_crystal_colour 'Pale Yellow'
_exptl_crystal_density_diffrn 1.100
_exptl_crystal_density_meas ?
_exptl_crystal_density_method 'not measured'
_exptl_crystal_description Lamellar
_exptl_crystal_F_000 732
_exptl_crystal_size_max 0.20
_exptl_crystal_size_mid 0.14
_exptl_crystal_size_min 0.01
_platon_squeeze_details
;
;
_refine_diff_density_max 0.320
_refine_diff_density_min -0.438
_refine_diff_density_rms 0.097
_refine_ls_extinction_method none
_refine_ls_goodness_of_fit_ref 1.078
_refine_ls_hydrogen_treatment constr
_refine_ls_matrix_type full
_refine_ls_number_parameters 417
_refine_ls_number_reflns 8359
_refine_ls_number_restraints 0
_refine_ls_restrained_S_all 1.078
_refine_ls_R_factor_all 0.0717
_refine_ls_R_factor_gt 0.0495
_refine_ls_shift/su_max 0.002
_refine_ls_shift/su_mean 0.000
_refine_ls_structure_factor_coef Fsqd
_refine_ls_weighting_details 'w=1/[\s^2^(Fo^2^)+(0.0772P)^2^] where P=(Fo^2^+2Fc^2^)/3'
_refine_ls_weighting_scheme calc
_refine_ls_wR_factor_gt 0.1288
_refine_ls_wR_factor_ref 0.1364
_reflns_Friedel_coverage 0.000
_reflns_number_gt 6239
_reflns_number_total 8359
_reflns_threshold_expression 'I > 2\s(I)'
_cod_data_source_file jo6b00101_si_003.cif
_cod_data_source_block mo_150220LTS
_cod_depositor_comments
;
The following automatic conversions were performed:

data item '_exptl_crystal_density_meas' value 'not measured' was
changed to '?' -- the value is perceived as not measured.

Automatic conversion script
Id: cif_fix_values 6909 2019-04-08 15:41:33Z antanas 
;
_cod_original_cell_volume 2062.6(4)
_cod_database_code 4036629
_shelx_space_group_comment
;
The symmetry employed for this shelxl refinement is uniquely defined
by the following loop, which should always be used as a source of
symmetry information in preference to the above space-group names.
They are only intended as comments.
;
_shelxl_version_number 2014/6

loop_
_space_group_symop_operation_xyz
'x, y, z'
'-x, -y, -z'

loop_
_atom_site_label
_atom_site_type_symbol
_atom_site_fract_x
_atom_site_fract_y
_atom_site_fract_z
_atom_site_U_iso_or_equiv
_atom_site_adp_type
_atom_site_occupancy
_atom_site_site_symmetry_order
_atom_site_calc_flag
_atom_site_refinement_flags_posn
_atom_site_refinement_flags_adp
S1 S 0.43952(11) 1.11838(3) 0.98567(2) 0.01703(14) Uani 1 1 d . .
S2 S 0.89476(12) 1.16197(3) 0.88605(3) 0.02375(16) Uani 1 1 d . .
S3 S -0.21150(13) -0.26072(3) 0.34594(3) 0.02714(17) Uani 1 1 d . .
S4 S 0.26840(11) -0.16153(3) 0.44600(3) 0.01647(14) Uani 1 1 d . .
C1 C -0.5177(7) 0.32152(16) 0.96110(16) 0.0484(9) Uani 1 1 d . .
H18 H -0.4864 0.3419 1.0057 0.073 Uiso 1 1 calc R U
H1 H -0.3750 0.2945 0.9465 0.073 Uiso 1 1 calc R U
H2 H -0.6726 0.2870 0.9547 0.073 Uiso 1 1 calc R U
C2 C -0.5473(6) 0.38451(15) 0.92500(14) 0.0403(7) Uani 1 1 d . .
H19 H -0.7000 0.4087 0.9377 0.048 Uiso 1 1 calc R U
H20 H -0.5745 0.3634 0.8800 0.048 Uiso 1 1 calc R U
C3 C -0.3228(5) 0.44388(14) 0.93416(13) 0.0307(6) Uani 1 1 d . .
H4 H -0.1709 0.4199 0.9203 0.037 Uiso 1 1 calc R U
H3 H -0.2926 0.4640 0.9793 0.037 Uiso 1 1 calc R U
C4 C -0.3559(5) 0.50874(14) 0.89890(13) 0.0283(6) Uani 1 1 d . .
H5 H -0.3848 0.4886 0.8537 0.034 Uiso 1 1 calc R U
H17 H -0.5085 0.5325 0.9125 0.034 Uiso 1 1 calc R U
C5 C -0.1323(5) 0.56835(14) 0.90841(12) 0.0266(6) Uani 1 1 d . .
H16 H 0.0221 0.5444 0.8966 0.032 Uiso 1 1 calc R U
H6 H -0.1083 0.5905 0.9533 0.032 Uiso 1 1 calc R U
C6 C -0.1648(5) 0.63057(14) 0.87037(12) 0.0255(6) Uani 1 1 d . .
H7 H -0.3216 0.6535 0.8815 0.031 Uiso 1 1 calc R U
H21 H -0.1857 0.6084 0.8255 0.031 Uiso 1 1 calc R U
C7 C 0.0543(5) 0.69179(13) 0.88008(12) 0.0245(6) Uani 1 1 d . .
H14 H 0.2117 0.6691 0.8692 0.029 Uiso 1 1 calc R U
H15 H 0.0745 0.7147 0.9248 0.029 Uiso 1 1 calc R U
C8 C 0.0161(5) 0.75286(13) 0.84076(11) 0.0213(5) Uani 1 1 d . .
H13 H -0.1472 0.7730 0.8497 0.026 Uiso 1 1 calc R U
H8 H 0.0064 0.7303 0.7960 0.026 Uiso 1 1 calc R U
C9 C 0.2264(5) 0.81767(12) 0.85272(10) 0.0187(5) Uani 1 1 d . .
H10 H 0.3870 0.7988 0.8394 0.022 Uiso 1 1 calc R U
H9 H 0.2487 0.8371 0.8981 0.022 Uiso 1 1 calc R U
C10 C 0.1684(5) 0.88169(13) 0.81770(10) 0.0180(5) Uani 1 1 d . .
H11 H 0.1834 0.8652 0.7725 0.022 Uiso 1 1 calc R U
H12 H -0.0083 0.8926 0.8236 0.022 Uiso 1 1 calc R U
C11 C 0.3416(4) 0.95277(12) 0.83917(10) 0.0159(5) Uani 1 1 d . .
C12 C 0.3180(4) 1.00105(12) 0.89707(10) 0.0162(5) Uani 1 1 d . .
C13 C 0.1410(4) 0.99406(12) 0.94581(9) 0.0136(5) Uani 1 1 d . .
C14 C 0.1914(4) 1.05358(12) 0.99689(10) 0.0153(5) Uani 1 1 d . .
C15 C 0.0560(4) 1.05983(12) 1.05025(10) 0.0154(5) Uani 1 1 d . .
H25 H 0.0981 1.1005 1.0836 0.019 Uiso 1 1 calc R U
C16 C 0.4853(4) 1.06602(12) 0.91328(10) 0.0156(5) Uani 1 1 d . .
C17 C 0.5294(5) 0.97216(13) 0.80142(10) 0.0183(5) Uani 1 1 d . .
H22 H 0.5462 0.9400 0.7631 0.022 Uiso 1 1 calc R U
C18 C 0.6960(5) 1.03761(13) 0.81763(10) 0.0177(5) Uani 1 1 d . .
C19 C 0.6713(4) 1.08522(13) 0.87434(10) 0.0170(5) Uani 1 1 d . .
C20 C 1.0226(5) 1.13098(14) 0.81624(12) 0.0267(6) Uani 1 1 d . .
H23 H 1.1630 1.1575 0.8016 0.032 Uiso 1 1 calc R U
C21 C 0.9064(5) 1.06602(12) 0.78424(10) 0.0168(5) Uani 1 1 d . .
H24 H 0.9547 1.0418 0.7452 0.020 Uiso 1 1 calc R U
C22 C 0.9750(6) 0.58490(15) 0.23043(15) 0.0396(7) Uani 1 1 d . .
H28 H 1.1417 0.5716 0.2435 0.059 Uiso 1 1 calc R U
H26 H 0.9754 0.6395 0.2372 0.059 Uiso 1 1 calc R U
H27 H 0.9358 0.5650 0.1860 0.059 Uiso 1 1 calc R U
C23 C 0.7764(6) 0.55164(14) 0.26866(13) 0.0308(6) Uani 1 1 d . .
H44 H 0.8123 0.5740 0.3132 0.037 Uiso 1 1 calc R U
H45 H 0.6086 0.5651 0.2551 0.037 Uiso 1 1 calc R U
C24 C 0.7675(5) 0.46695(13) 0.26235(13) 0.0274(6) Uani 1 1 d . .
H30 H 0.9364 0.4536 0.2752 0.033 Uiso 1 1 calc R U
H29 H 0.7293 0.4446 0.2178 0.033 Uiso 1 1 calc R U
C25 C 0.5725(5) 0.43297(13) 0.30111(12) 0.0272(6) Uani 1 1 d . .
H31 H 0.4042 0.4474 0.2890 0.033 Uiso 1 1 calc R U
H32 H 0.6132 0.4542 0.3458 0.033 Uiso 1 1 calc R U
C26 C 0.5599(5) 0.34754(13) 0.29330(12) 0.0252(6) Uani 1 1 d . .
H43 H 0.5249 0.3263 0.2485 0.030 Uiso 1 1 calc R U
H33 H 0.7265 0.3332 0.3068 0.030 Uiso 1 1 calc R U
C27 C 0.3589(5) 0.31374(13) 0.33046(12) 0.0246(6) Uani 1 1 d . .
H42 H 0.1925 0.3282 0.3169 0.030 Uiso 1 1 calc R U
H34 H 0.3940 0.3352 0.3753 0.030 Uiso 1 1 calc R U
C28 C 0.3446(5) 0.22868(13) 0.32312(11) 0.0213(5) Uani 1 1 d . .
H47 H 0.3090 0.2072 0.2784 0.026 Uiso 1 1 calc R U
H46 H 0.5110 0.2141 0.3366 0.026 Uiso 1 1 calc R U
C29 C 0.1433(5) 0.19533(13) 0.36054(11) 0.0222(5) Uani 1 1 d . .
H35 H -0.0210 0.2129 0.3493 0.027 Uiso 1 1 calc R U
H36 H 0.1858 0.2140 0.4056 0.027 Uiso 1 1 calc R U
C30 C 0.1157(5) 0.10994(12) 0.34970(10) 0.0169(5) Uani 1 1 d . .
H49 H 0.2787 0.0921 0.3618 0.020 Uiso 1 1 calc R U
H48 H 0.0755 0.0911 0.3046 0.020 Uiso 1 1 calc R U
C31 C -0.0922(4) 0.07749(12) 0.38722(10) 0.0164(5) Uani 1 1 d . .
H50 H -0.0591 0.0997 0.4319 0.020 Uiso 1 1 calc R U
H37 H -0.2570 0.0922 0.3727 0.020 Uiso 1 1 calc R U
C32 C -0.1089(4) -0.00663(12) 0.38111(10) 0.0151(5) Uani 1 1 d . .
C33 C 0.0697(4) -0.04423(12) 0.41280(10) 0.0147(5) Uani 1 1 d . .
C34 C 0.2836(4) -0.01405(12) 0.45687(9) 0.0133(5) Uani 1 1 d . .
C35 C 0.3802(4) 0.05947(12) 0.48051(10) 0.0149(5) Uani 1 1 d . .
H41 H 0.3021 0.1003 0.4681 0.018 Uiso 1 1 calc R U
C36 C 0.4096(4) -0.07243(12) 0.47794(10) 0.0142(5) Uani 1 1 d . .
C37 C -0.2996(4) -0.04888(13) 0.34198(10) 0.0166(5) Uani 1 1 d . .
H38 H -0.4189 -0.0239 0.3211 0.020 Uiso 1 1 calc R U
C38 C -0.3231(5) -0.12747(13) 0.33192(10) 0.0180(5) Uani 1 1 d . .
C39 C -0.1505(5) -0.16447(12) 0.36333(10) 0.0177(5) Uani 1 1 d . .
C40 C -0.4657(5) -0.25224(15) 0.29651(12) 0.0295(6) Uani 1 1 d . .
H39 H -0.5676 -0.2945 0.2740 0.035 Uiso 1 1 calc R U
C41 C -0.5108(5) -0.18127(13) 0.29189(11) 0.0198(5) Uani 1 1 d . .
H40 H -0.6443 -0.1679 0.2665 0.024 Uiso 1 1 calc R U
C42 C 0.0436(4) -0.12271(12) 0.40354(10) 0.0155(5) Uani 1 1 d . .

loop_
_atom_site_aniso_label
_atom_site_aniso_U_11
_atom_site_aniso_U_22
_atom_site_aniso_U_33
_atom_site_aniso_U_23
_atom_site_aniso_U_13
_atom_site_aniso_U_12
S1 0.0191(3) 0.0205(3) 0.0114(3) 0.0015(2) 0.0034(2) 0.0026(2)
S2 0.0217(4) 0.0286(3) 0.0215(3) 0.0045(2) 0.0052(3) 0.0025(3)
S3 0.0263(4) 0.0204(3) 0.0311(4) -0.0030(3) -0.0017(3) -0.0019(3)
S4 0.0181(3) 0.0146(3) 0.0160(3) 0.0008(2) 0.0022(2) 0.0001(2)
C1 0.053(2) 0.0301(17) 0.063(2) 0.0087(15) 0.0183(18) 0.0023(14)
C2 0.046(2) 0.0295(16) 0.0442(18) 0.0041(13) 0.0065(15) -0.0029(13)
C3 0.0246(16) 0.0316(15) 0.0381(15) 0.0083(12) 0.0076(13) 0.0065(11)
C4 0.0230(15) 0.0304(15) 0.0329(15) 0.0082(11) 0.0026(12) 0.0039(11)
C5 0.0238(16) 0.0274(14) 0.0292(14) 0.0054(11) 0.0032(12) 0.0041(11)
C6 0.0218(15) 0.0262(14) 0.0282(13) 0.0040(10) 0.0007(11) 0.0029(10)
C7 0.0209(15) 0.0288(14) 0.0235(13) 0.0033(10) 0.0002(11) 0.0029(10)
C8 0.0204(14) 0.0240(13) 0.0185(12) 0.0002(9) 0.0005(10) 0.0035(10)
C9 0.0195(14) 0.0203(12) 0.0159(11) 0.0005(9) 0.0023(10) 0.0038(9)
C10 0.0187(14) 0.0257(13) 0.0088(10) -0.0020(9) 0.0018(9) 0.0057(10)
C11 0.0170(13) 0.0204(12) 0.0113(10) 0.0034(9) 0.0008(9) 0.0061(9)
C12 0.0168(13) 0.0210(12) 0.0129(11) 0.0054(9) 0.0035(9) 0.0076(9)
C13 0.0155(13) 0.0182(12) 0.0088(10) 0.0035(8) 0.0019(9) 0.0084(9)
C14 0.0170(13) 0.0166(11) 0.0139(11) 0.0050(9) 0.0028(9) 0.0050(9)
C15 0.0191(13) 0.0170(11) 0.0103(10) 0.0008(8) 0.0004(9) 0.0054(9)
C16 0.0168(13) 0.0206(12) 0.0103(10) 0.0020(8) 0.0013(9) 0.0082(9)
C17 0.0216(14) 0.0229(13) 0.0121(11) 0.0031(9) 0.0056(10) 0.0076(10)
C18 0.0167(13) 0.0243(13) 0.0147(11) 0.0064(9) 0.0030(10) 0.0087(10)
C19 0.0139(13) 0.0241(13) 0.0146(11) 0.0063(9) 0.0015(9) 0.0049(9)
C20 0.0188(15) 0.0363(15) 0.0285(14) 0.0130(11) 0.0069(11) 0.0055(11)
C21 0.0177(13) 0.0210(12) 0.0134(11) 0.0049(9) 0.0057(10) 0.0055(9)
C22 0.043(2) 0.0272(15) 0.0481(18) 0.0047(13) 0.0155(15) -0.0027(13)
C23 0.0362(18) 0.0224(14) 0.0318(15) -0.0001(11) 0.0081(13) -0.0028(11)
C24 0.0258(16) 0.0211(13) 0.0352(15) 0.0036(11) 0.0049(12) 0.0019(10)
C25 0.0327(17) 0.0197(13) 0.0282(14) 0.0015(10) 0.0062(12) -0.0013(11)
C26 0.0226(15) 0.0225(13) 0.0314(14) 0.0064(10) 0.0042(11) 0.0013(10)
C27 0.0251(15) 0.0225(13) 0.0263(13) 0.0051(10) 0.0042(11) -0.0009(10)
C28 0.0205(14) 0.0225(13) 0.0214(12) 0.0052(9) 0.0021(10) 0.0013(10)
C29 0.0205(14) 0.0219(13) 0.0247(13) 0.0051(10) 0.0039(11) 0.0006(10)
C30 0.0164(13) 0.0204(12) 0.0140(11) 0.0033(9) 0.0029(9) 0.0014(9)
C31 0.0139(13) 0.0190(12) 0.0162(11) 0.0025(9) 0.0025(9) 0.0018(9)
C32 0.0150(13) 0.0192(12) 0.0121(10) 0.0029(9) 0.0082(9) 0.0023(9)
C33 0.0135(12) 0.0197(12) 0.0108(10) 0.0006(8) 0.0068(9) 0.0008(9)
C34 0.0154(13) 0.0166(11) 0.0084(10) 0.0023(8) 0.0057(9) 0.0016(9)
C35 0.0172(13) 0.0172(11) 0.0110(10) 0.0027(8) 0.0063(9) 0.0016(9)
C36 0.0165(13) 0.0145(11) 0.0109(10) -0.0003(8) 0.0076(9) -0.0013(9)
C37 0.0115(13) 0.0243(13) 0.0150(11) 0.0050(9) 0.0035(9) 0.0019(9)
C38 0.0148(13) 0.0254(13) 0.0127(11) 0.0003(9) 0.0039(9) -0.0006(9)
C39 0.0180(13) 0.0194(12) 0.0145(11) -0.0013(9) 0.0067(10) -0.0014(9)
C40 0.0248(16) 0.0308(15) 0.0274(14) -0.0052(11) -0.0019(12) -0.0064(11)
C41 0.0172(14) 0.0244(13) 0.0181(12) 0.0020(9) 0.0069(10) 0.0029(10)
C42 0.0135(13) 0.0208(12) 0.0122(10) 0.0019(9) 0.0061(9) 0.0005(9)

loop_
_atom_type_symbol
_atom_type_description
_atom_type_scat_dispersion_real
_atom_type_scat_dispersion_imag
_atom_type_scat_source
C C 0.0033 0.0016 'International Tables Vol C Tables 4.2.6.8 and 6.1.1.4'
H H 0.0000 0.0000 'International Tables Vol C Tables 4.2.6.8 and 6.1.1.4'
S S 0.1246 0.1234 'International Tables Vol C Tables 4.2.6.8 and 6.1.1.4'

loop_
_geom_angle_atom_site_label_1
_geom_angle_atom_site_label_2
_geom_angle_atom_site_label_3
_geom_angle
_geom_angle_site_symmetry_1
C16 S1 C14 90.81(11) .
C20 S2 C19 91.19(12) .
C40 S3 C39 90.66(12) .
C42 S4 C36 90.62(11) .
C2 C1 H18 109.5 .
C2 C1 H1 109.5 .
H18 C1 H1 109.5 .
C2 C1 H2 109.5 .
H18 C1 H2 109.5 .
H1 C1 H2 109.5 .
C1 C2 C3 114.1(3) .
C1 C2 H19 108.7 .
C3 C2 H19 108.7 .
C1 C2 H20 108.7 .
C3 C2 H20 108.7 .
H19 C2 H20 107.6 .
C2 C3 C4 114.1(3) .
C2 C3 H4 108.7 .
C4 C3 H4 108.7 .
C2 C3 H3 108.7 .
C4 C3 H3 108.7 .
H4 C3 H3 107.6 .
C5 C4 C3 114.1(2) .
C5 C4 H5 108.7 .
C3 C4 H5 108.7 .
C5 C4 H17 108.7 .
C3 C4 H17 108.7 .
H5 C4 H17 107.6 .
C4 C5 C6 113.1(2) .
C4 C5 H16 109.0 .
C6 C5 H16 109.0 .
C4 C5 H6 109.0 .
C6 C5 H6 109.0 .
H16 C5 H6 107.8 .
C5 C6 C7 114.1(2) .
C5 C6 H7 108.7 .
C7 C6 H7 108.7 .
C5 C6 H21 108.7 .
C7 C6 H21 108.7 .
H7 C6 H21 107.6 .
C6 C7 C8 112.6(2) .
C6 C7 H14 109.1 .
C8 C7 H14 109.1 .
C6 C7 H15 109.1 .
C8 C7 H15 109.1 .
H14 C7 H15 107.8 .
C7 C8 C9 113.6(2) .
C7 C8 H13 108.8 .
C9 C8 H13 108.8 .
C7 C8 H8 108.8 .
C9 C8 H8 108.8 .
H13 C8 H8 107.7 .
C8 C9 C10 112.2(2) .
C8 C9 H10 109.2 .
C10 C9 H10 109.2 .
C8 C9 H9 109.2 .
C10 C9 H9 109.2 .
H10 C9 H9 107.9 .
C11 C10 C9 113.3(2) .
C11 C10 H11 108.9 .
C9 C10 H11 108.9 .
C11 C10 H12 108.9 .
C9 C10 H12 108.9 .
H11 C10 H12 107.7 .
C17 C11 C12 118.6(2) .
C17 C11 C10 118.9(2) .
C12 C11 C10 122.5(2) .
C16 C12 C11 118.8(2) .
C16 C12 C13 110.94(19) .
C11 C12 C13 130.2(2) .
C15 C13 C14 117.37(19) 2_577
C15 C13 C12 131.3(2) 2_577
C14 C13 C12 111.4(2) .
C15 C14 C13 123.5(2) .
C15 C14 S1 123.62(18) .
C13 C14 S1 112.93(16) .
C13 C15 C14 119.2(2) 2_577
C13 C15 H25 120.4 2_577
C14 C15 H25 120.4 .
C19 C16 C12 121.8(2) .
C19 C16 S1 124.27(18) .
C12 C16 S1 113.93(16) .
C11 C17 C18 122.4(2) .
C11 C17 H22 118.8 .
C18 C17 H22 118.8 .
C17 C18 C19 118.9(2) .
C17 C18 C21 129.7(2) .
C19 C18 C21 111.4(2) .
C16 C19 C18 119.5(2) .
C16 C19 S2 128.73(18) .
C18 C19 S2 111.80(17) .
C21 C20 S2 114.42(19) .
C21 C20 H23 122.8 .
S2 C20 H23 122.8 .
C20 C21 C18 111.2(2) .
C20 C21 H24 124.4 .
C18 C21 H24 124.4 .
C23 C22 H28 109.5 .
C23 C22 H26 109.5 .
H28 C22 H26 109.5 .
C23 C22 H27 109.5 .
H28 C22 H27 109.5 .
H26 C22 H27 109.5 .
C24 C23 C22 113.1(2) .
C24 C23 H44 109.0 .
C22 C23 H44 109.0 .
C24 C23 H45 109.0 .
C22 C23 H45 109.0 .
H44 C23 H45 107.8 .
C23 C24 C25 113.7(2) .
C23 C24 H30 108.8 .
C25 C24 H30 108.8 .
C23 C24 H29 108.8 .
C25 C24 H29 108.8 .
H30 C24 H29 107.7 .
C24 C25 C26 113.4(2) .
C24 C25 H31 108.9 .
C26 C25 H31 108.9 .
C24 C25 H32 108.9 .
C26 C25 H32 108.9 .
H31 C25 H32 107.7 .
C27 C26 C25 113.2(2) .
C27 C26 H43 108.9 .
C25 C26 H43 108.9 .
C27 C26 H33 108.9 .
C25 C26 H33 108.9 .
H43 C26 H33 107.8 .
C26 C27 C28 113.7(2) .
C26 C27 H42 108.8 .
C28 C27 H42 108.8 .
C26 C27 H34 108.8 .
C28 C27 H34 108.8 .
H42 C27 H34 107.7 .
C29 C28 C27 113.36(19) .
C29 C28 H47 108.9 .
C27 C28 H47 108.9 .
C29 C28 H46 108.9 .
C27 C28 H46 108.9 .
H47 C28 H46 107.7 .
C28 C29 C30 113.48(19) .
C28 C29 H35 108.9 .
C30 C29 H35 108.9 .
C28 C29 H36 108.9 .
C30 C29 H36 108.9 .
H35 C29 H36 107.7 .
C29 C30 C31 112.51(18) .
C29 C30 H49 109.1 .
C31 C30 H49 109.1 .
C29 C30 H48 109.1 .
C31 C30 H48 109.1 .
H49 C30 H48 107.8 .
C32 C31 C30 113.36(18) .
C32 C31 H50 108.9 .
C30 C31 H50 108.9 .
C32 C31 H37 108.9 .
C30 C31 H37 108.9 .
H50 C31 H37 107.7 .
C37 C32 C33 118.9(2) .
C37 C32 C31 118.7(2) .
C33 C32 C31 122.4(2) .
C42 C33 C32 118.8(2) .
C42 C33 C34 110.86(19) .
C32 C33 C34 130.3(2) .
C35 C34 C36 117.2(2) .
C35 C34 C33 131.5(2) .
C36 C34 C33 111.37(19) .
C36 C35 C34 119.4(2) 2_656
C36 C35 H41 120.3 2_656
C34 C35 H41 120.3 .
C35 C36 C34 123.4(2) 2_656
C35 C36 S4 123.77(17) 2_656
C34 C36 S4 112.81(17) .
C32 C37 C38 122.3(2) .
C32 C37 H38 118.9 .
C38 C37 H38 118.9 .
C39 C38 C37 119.0(2) .
C39 C38 C41 111.2(2) .
C37 C38 C41 129.8(2) .
C38 C39 C42 119.6(2) .
C38 C39 S3 112.48(18) .
C42 C39 S3 127.88(19) .
C41 C40 S3 115.4(2) .
C41 C40 H39 122.3 .
S3 C40 H39 122.3 .
C40 C41 C38 110.3(2) .
C40 C41 H40 124.8 .
C38 C41 H40 124.8 .
C39 C42 C33 121.3(2) .
C39 C42 S4 124.35(18) .
C33 C42 S4 114.33(17) .

loop_
_geom_bond_atom_site_label_1
_geom_bond_atom_site_label_2
_geom_bond_distance
_geom_bond_site_symmetry_2
S1 C16 1.743(2) .
S1 C14 1.744(2) .
S2 C20 1.727(3) .
S2 C19 1.728(2) .
S3 C40 1.717(3) .
S3 C39 1.727(2) .
S4 C42 1.739(2) .
S4 C36 1.743(2) .
C1 C2 1.502(4) .
C1 H18 0.9800 .
C1 H1 0.9800 .
C1 H2 0.9800 .
C2 C3 1.520(4) .
C2 H19 0.9900 .
C2 H20 0.9900 .
C3 C4 1.523(4) .
C3 H4 0.9900 .
C3 H3 0.9900 .
C4 C5 1.520(4) .
C4 H5 0.9900 .
C4 H17 0.9900 .
C5 C6 1.520(3) .
C5 H16 0.9900 .
C5 H6 0.9900 .
C6 C7 1.521(4) .
C6 H7 0.9900 .
C6 H21 0.9900 .
C7 C8 1.526(3) .
C7 H14 0.9900 .
C7 H15 0.9900 .
C8 C9 1.532(3) .
C8 H13 0.9900 .
C8 H8 0.9900 .
C9 C10 1.533(3) .
C9 H10 0.9900 .
C9 H9 0.9900 .
C10 C11 1.513(3) .
C10 H11 0.9900 .
C10 H12 0.9900 .
C11 C17 1.383(3) .
C11 C12 1.432(3) .
C12 C16 1.400(3) .
C12 C13 1.467(3) .
C13 C15 1.386(3) 2_577
C13 C14 1.416(3) .
C14 C15 1.392(3) .
C15 C13 1.386(3) 2_577
C15 H25 0.9500 .
C16 C19 1.393(3) .
C17 C18 1.404(3) .
C17 H22 0.9500 .
C18 C19 1.407(3) .
C18 C21 1.467(3) .
C20 C21 1.350(4) .
C20 H23 0.9500 .
C21 H24 0.9500 .
C22 C23 1.521(4) .
C22 H28 0.9800 .
C22 H26 0.9800 .
C22 H27 0.9800 .
C23 C24 1.519(3) .
C23 H44 0.9900 .
C23 H45 0.9900 .
C24 C25 1.521(3) .
C24 H30 0.9900 .
C24 H29 0.9900 .
C25 C26 1.529(3) .
C25 H31 0.9900 .
C25 H32 0.9900 .
C26 C27 1.519(3) .
C26 H43 0.9900 .
C26 H33 0.9900 .
C27 C28 1.523(3) .
C27 H42 0.9900 .
C27 H34 0.9900 .
C28 C29 1.521(3) .
C28 H47 0.9900 .
C28 H46 0.9900 .
C29 C30 1.524(3) .
C29 H35 0.9900 .
C29 H36 0.9900 .
C30 C31 1.540(3) .
C30 H49 0.9900 .
C30 H48 0.9900 .
C31 C32 1.507(3) .
C31 H50 0.9900 .
C31 H37 0.9900 .
C32 C37 1.380(3) .
C32 C33 1.429(3) .
C33 C42 1.401(3) .
C33 C34 1.457(3) .
C34 C35 1.394(3) .
C34 C36 1.426(3) .
C35 C36 1.379(3) 2_656
C35 H41 0.9500 .
C36 C35 1.379(3) 2_656
C37 C38 1.403(3) .
C37 H38 0.9500 .
C38 C39 1.398(3) .
C38 C41 1.474(3) .
C39 C42 1.401(3) .
C40 C41 1.351(3) .
C40 H39 0.9500 .
C41 H40 0.9500 .

loop_
_platon_squeeze_void_nr
_platon_squeeze_void_average_x
_platon_squeeze_void_average_y
_platon_squeeze_void_average_z
_platon_squeeze_void_volume
_platon_squeeze_void_count_electrons
1 0.012 0.500 0.500 294.1 100.5
